data_4336533
loop_
_publ_author_name
'Weiting Yang'
'Song Dang'
'Hao Wang'
'Tao Tian'
'Qing-Jiang Pan'
'Zhong-Ming Sun'

_publ_section_title
;
 Synthesis, Structures, and Properties of Uranyl Hybrids Constructed by a
 Variety of Mono- and Polycarboxylic Acids
;
_journal_name_full 'Inorganic Chemistry'
_journal_page_first 12394
_journal_page_last 12402
_journal_paper_doi 10.1021/ic4012444
_journal_volume 52
_journal_year 2013
_chemical_formula_sum 'C54 H34 N6 O16 U2 Zn'
_chemical_formula_weight 1564.30
_chemical_name_systematic
; 
 ? 
;
_space_group_IT_number 15
_symmetry_cell_setting monoclinic
_symmetry_space_group_name_Hall '-C 2yc'
_symmetry_space_group_name_H-M 'C 1 2/c 1'
_atom_sites_solution_hydrogens geom
_atom_sites_solution_primary direct
_atom_sites_solution_secondary difmap
_audit_creation_method SHELXL-97
_cell_angle_alpha 90.00
_cell_angle_beta 123.5640(10)
_cell_angle_gamma 90.00
_cell_formula_units_Z 4
_cell_length_a 25.0976(9)
_cell_length_b 11.7435(4)
_cell_length_c 20.7722(8)
_cell_measurement_temperature 173(2)
_cell_volume 5101.5(3)
_computing_structure_refinement 'SHELXL-97 (Sheldrick, 1997)'
_computing_structure_solution 'SHELXS-97 (Sheldrick, 1990)'
_diffrn_ambient_temperature 173(2)
_diffrn_measured_fraction_theta_full 0.997
_diffrn_measured_fraction_theta_max 0.997
_diffrn_radiation_monochromator graphite
_diffrn_radiation_source 'fine-focus sealed tube'
_diffrn_radiation_type MoK\a
_diffrn_radiation_wavelength 0.71073
_diffrn_reflns_av_R_equivalents 0.0290
_diffrn_reflns_av_sigmaI/netI 0.0342
_diffrn_reflns_limit_h_max 30
_diffrn_reflns_limit_h_min -29
_diffrn_reflns_limit_k_max 14
_diffrn_reflns_limit_k_min -14
_diffrn_reflns_limit_l_max 20
_diffrn_reflns_limit_l_min -25
_diffrn_reflns_number 13893
_diffrn_reflns_theta_full 26.12
_diffrn_reflns_theta_max 26.12
_diffrn_reflns_theta_min 1.95
_exptl_absorpt_coefficient_mu 6.880
_exptl_absorpt_correction_T_max 0.52
_exptl_absorpt_correction_T_min 0.44
_exptl_absorpt_correction_type multi-scan
_exptl_absorpt_process_details sadabs
_exptl_crystal_density_diffrn 2.037
_exptl_crystal_F_000 2968
_exptl_crystal_size_max 0.25
_exptl_crystal_size_mid 0.2
_exptl_crystal_size_min 0.15
_refine_diff_density_max 1.145
_refine_diff_density_min -0.683
_refine_diff_density_rms 0.106
_refine_ls_extinction_method none
_refine_ls_goodness_of_fit_ref 1.007
_refine_ls_hydrogen_treatment constr
_refine_ls_matrix_type full
_refine_ls_number_parameters 357
_refine_ls_number_reflns 5072
_refine_ls_number_restraints 0
_refine_ls_restrained_S_all 1.007
_refine_ls_R_factor_all 0.0299
_refine_ls_R_factor_gt 0.0234
_refine_ls_shift/su_max 0.003
_refine_ls_shift/su_mean 0.000
_refine_ls_structure_factor_coef Fsqd
_refine_ls_weighting_details 'calc w=1/[\s^2^(Fo^2^)+(0.0242P)^2^+0.0000P] where P=(Fo^2^+2Fc^2^)/3'
_refine_ls_weighting_scheme calc
_refine_ls_wR_factor_gt 0.0491
_refine_ls_wR_factor_ref 0.0513
_reflns_number_gt 4399
_reflns_number_total 5072
_reflns_threshold_expression >2sigma(I)
_cod_data_source_file ic4012444_si_002_7.cif
_cod_data_source_block 7
_cod_database_code 4336533

loop_
_symmetry_equiv_pos_as_xyz
'x, y, z'
'-x, y, -z+1/2'
'x+1/2, y+1/2, z'
'-x+1/2, y+1/2, -z+1/2'
'-x, -y, -z'
'x, -y, z-1/2'
'-x+1/2, -y+1/2, -z'
'x+1/2, -y+1/2, z-1/2'

loop_
_atom_site_label
_atom_site_type_symbol
_atom_site_fract_x
_atom_site_fract_y
_atom_site_fract_z
_atom_site_U_iso_or_equiv
_atom_site_adp_type
_atom_site_occupancy
_atom_site_symmetry_multiplicity
_atom_site_calc_flag
_atom_site_refinement_flags
U1 U 0.215480(6) 0.960859(10) 0.270698(8) 0.01878(5) Uani 1 1 d .
Zn1 Zn 1.0000 0.41740(5) 0.2500 0.02117(13) Uani 1 2 d S
O1 O 0.15151(13) 0.9509(2) 0.17177(15) 0.0279(6) Uani 1 1 d .
O2 O 0.28042(14) 0.9730(2) 0.36776(16) 0.0329(7) Uani 1 1 d .
O3 O 0.14755(13) 0.9609(2) 0.30687(16) 0.0310(6) Uani 1 1 d .
O4 O 0.12141(14) 1.0936(2) 0.36048(16) 0.0379(7) Uani 1 1 d .
O5 O 0.27377(12) 1.0804(2) 0.23291(15) 0.0272(6) Uani 1 1 d .
O6 O 0.19424(11) 1.1625(2) 0.26783(14) 0.0225(6) Uani 1 1 d .
O7 O 0.28079(12) 0.8396(2) 0.24556(16) 0.0304(6) Uani 1 1 d .
O8 O 0.20288(12) 0.7583(2) 0.28276(15) 0.0265(6) Uani 1 1 d .
C1 C 0.85017(18) 0.4588(3) 0.1572(2) 0.0284(9) Uani 1 1 d .
H1 H 0.8576 0.4966 0.2008 0.034 Uiso 1 1 calc R
C2 C 0.78778(19) 0.4565(3) 0.0914(2) 0.0313(9) Uani 1 1 d .
H2 H 0.7546 0.4913 0.0916 0.038 Uiso 1 1 calc R
C3 C 0.77640(18) 0.4021(3) 0.0267(2) 0.0289(9) Uani 1 1 d .
H3 H 0.7353 0.4004 -0.0178 0.035 Uiso 1 1 calc R
C4 C 0.82708(17) 0.3486(3) 0.0276(2) 0.0238(8) Uani 1 1 d .
C5 C 0.81918(19) 0.2874(3) -0.0361(2) 0.0275(9) Uani 1 1 d .
H5 H 0.7793 0.2864 -0.0825 0.033 Uiso 1 1 calc R
C6 C 0.86821(19) 0.2307(3) -0.0308(2) 0.0303(9) Uani 1 1 d .
H6 H 0.8617 0.1913 -0.0734 0.036 Uiso 1 1 calc R
C7 C 0.93045(18) 0.2306(3) 0.0401(2) 0.0244(8) Uani 1 1 d .
C8 C 0.94067(17) 0.2938(3) 0.1029(2) 0.0195(8) Uani 1 1 d .
C9 C 0.88782(16) 0.3535(3) 0.09712(19) 0.0187(8) Uani 1 1 d .
C10 C 0.9828(2) 0.1669(3) 0.0521(2) 0.0310(9) Uani 1 1 d .
H10 H 0.9789 0.1245 0.0118 0.037 Uiso 1 1 calc R
C11 C 1.0389(2) 0.1673(3) 0.1223(2) 0.0346(10) Uani 1 1 d .
H11 H 1.0728 0.1225 0.1310 0.042 Uiso 1 1 calc R
C12 C 1.04547(18) 0.2352(3) 0.1816(2) 0.0283(9) Uani 1 1 d .
H12 H 1.0844 0.2362 0.2292 0.034 Uiso 1 1 calc R
C13 C 0.9670(2) 0.5626(4) 0.3527(2) 0.0417(11) Uani 1 1 d .
H13 H 0.9623 0.4931 0.3705 0.050 Uiso 1 1 calc R
C14 C 0.9558(2) 0.6619(5) 0.3798(3) 0.0534(14) Uani 1 1 d .
H14 H 0.9432 0.6582 0.4143 0.064 Uiso 1 1 calc R
C15 C 0.9633(2) 0.7648(5) 0.3553(3) 0.0560(15) Uani 1 1 d .
H15 H 0.9561 0.8317 0.3733 0.067 Uiso 1 1 calc R
C16 C 0.98183(19) 0.7693(4) 0.3034(3) 0.0417(11) Uani 1 1 d .
C17 C 0.99102(17) 0.6651(3) 0.2775(2) 0.0327(10) Uani 1 1 d .
C18 C 0.9918(2) 0.8731(4) 0.2751(3) 0.0546(15) Uani 1 1 d .
H18 H 0.9864 0.9422 0.2927 0.065 Uiso 1 1 calc R
C19 C 0.26867(17) 1.1862(3) 0.2322(2) 0.0199(8) Uani 1 1 d .
C20 C 0.22316(17) 1.2345(3) 0.2528(2) 0.0204(8) Uani 1 1 d .
C21 C 0.13576(17) 0.9961(3) 0.3574(2) 0.0230(8) Uani 1 1 d .
C22 C 0.14000(16) 0.9067(3) 0.4124(2) 0.0228(8) Uani 1 1 d .
C23 C 0.1567(2) 0.7958(3) 0.4117(2) 0.0367(10) Uani 1 1 d .
H23 H 0.1669 0.7730 0.3769 0.044 Uiso 1 1 calc R
C24 C 0.1584(2) 0.7171(4) 0.4630(3) 0.0509(13) Uani 1 1 d .
H24 H 0.1685 0.6415 0.4614 0.061 Uiso 1 1 calc R
C25 C 0.1450(2) 0.7511(4) 0.5161(3) 0.0441(12) Uani 1 1 d .
H25 H 0.1464 0.6987 0.5506 0.053 Uiso 1 1 calc R
C26 C 0.1296(2) 0.8628(4) 0.5180(2) 0.0399(11) Uani 1 1 d .
H26 H 0.1214 0.8866 0.5545 0.048 Uiso 1 1 calc R
C27 C 0.1263(2) 0.9392(3) 0.4658(2) 0.0315(9) Uani 1 1 d .
H27 H 0.1146 1.0141 0.4663 0.038 Uiso 1 1 calc R
N1 N 0.99793(14) 0.2980(2) 0.17173(17) 0.0219(7) Uani 1 1 d .
N2 N 0.89904(14) 0.4100(3) 0.16069(16) 0.0215(7) Uani 1 1 d .
N3 N 0.98409(15) 0.5624(3) 0.30282(19) 0.0302(8) Uani 1 1 d .

loop_
_atom_site_aniso_label
_atom_site_aniso_U_11
_atom_site_aniso_U_22
_atom_site_aniso_U_33
_atom_site_aniso_U_23
_atom_site_aniso_U_13
_atom_site_aniso_U_12
U1 0.02466(8) 0.01060(7) 0.02606(8) -0.00024(5) 0.01716(7) 0.00011(6)
Zn1 0.0194(3) 0.0261(3) 0.0182(3) 0.000 0.0105(3) 0.000
O1 0.0361(16) 0.0199(14) 0.0306(15) -0.0030(11) 0.0203(14) -0.0006(11)
O2 0.0389(17) 0.0197(15) 0.0334(16) 0.0001(11) 0.0158(14) 0.0006(12)
O3 0.0387(17) 0.0247(15) 0.0440(17) -0.0026(12) 0.0319(15) -0.0022(12)
O4 0.061(2) 0.0198(16) 0.0443(18) 0.0005(13) 0.0359(17) 0.0073(14)
O5 0.0378(17) 0.0112(12) 0.0498(18) -0.0024(11) 0.0349(15) 0.0004(11)
O6 0.0254(14) 0.0132(13) 0.0381(16) 0.0002(11) 0.0234(13) -0.0018(10)
O7 0.0418(17) 0.0113(13) 0.0570(19) -0.0004(12) 0.0392(16) -0.0017(11)
O8 0.0347(16) 0.0168(13) 0.0441(17) 0.0001(11) 0.0318(15) 0.0020(11)
C1 0.023(2) 0.035(2) 0.028(2) -0.0023(18) 0.0149(19) 0.0045(17)
C2 0.024(2) 0.034(2) 0.034(2) 0.0052(18) 0.016(2) 0.0067(18)
C3 0.018(2) 0.029(2) 0.027(2) 0.0075(17) 0.0050(17) 0.0025(17)
C4 0.022(2) 0.025(2) 0.0202(19) 0.0030(15) 0.0092(17) -0.0033(16)
C5 0.027(2) 0.026(2) 0.020(2) -0.0007(16) 0.0068(18) -0.0056(17)
C6 0.041(3) 0.029(2) 0.020(2) -0.0040(16) 0.017(2) -0.0095(19)
C7 0.035(2) 0.020(2) 0.021(2) 0.0012(15) 0.0174(19) -0.0009(17)
C8 0.024(2) 0.0164(18) 0.0193(19) 0.0045(14) 0.0124(17) -0.0014(15)
C9 0.0206(19) 0.0189(19) 0.0154(18) 0.0013(14) 0.0092(16) -0.0033(14)
C10 0.042(3) 0.028(2) 0.031(2) -0.0044(17) 0.025(2) 0.0016(19)
C11 0.040(3) 0.037(2) 0.038(3) 0.001(2) 0.029(2) 0.013(2)
C12 0.024(2) 0.037(2) 0.023(2) 0.0027(17) 0.0127(18) 0.0071(18)
C13 0.040(3) 0.056(3) 0.035(3) -0.010(2) 0.024(2) 0.003(2)
C14 0.049(3) 0.068(4) 0.040(3) -0.014(3) 0.023(3) 0.014(3)
C15 0.046(3) 0.056(4) 0.046(3) -0.015(3) 0.013(3) 0.023(3)
C16 0.025(2) 0.033(3) 0.039(3) -0.007(2) 0.000(2) 0.0083(19)
C17 0.017(2) 0.034(2) 0.029(2) -0.0089(18) 0.0019(18) 0.0020(17)
C18 0.032(3) 0.030(2) 0.052(4) -0.012(2) -0.008(2) 0.003(2)
C19 0.023(2) 0.0156(19) 0.025(2) -0.0038(15) 0.0165(18) -0.0024(15)
C20 0.023(2) 0.0173(19) 0.023(2) -0.0014(15) 0.0144(17) 0.0033(15)
C21 0.018(2) 0.025(2) 0.025(2) -0.0040(16) 0.0116(17) -0.0057(16)
C22 0.0160(19) 0.026(2) 0.024(2) -0.0043(16) 0.0092(17) -0.0034(15)
C23 0.045(3) 0.032(2) 0.042(3) 0.009(2) 0.030(2) 0.014(2)
C24 0.070(4) 0.032(3) 0.066(3) 0.017(2) 0.047(3) 0.020(2)
C25 0.049(3) 0.046(3) 0.041(3) 0.018(2) 0.027(3) 0.009(2)
C26 0.041(3) 0.053(3) 0.030(2) -0.001(2) 0.023(2) 0.001(2)
C27 0.035(2) 0.027(2) 0.034(2) -0.0042(18) 0.020(2) 0.0009(18)
N1 0.0200(17) 0.0223(17) 0.0225(17) 0.0027(13) 0.0112(15) 0.0049(13)
N2 0.0185(16) 0.0256(17) 0.0193(16) 0.0019(13) 0.0097(14) 0.0014(13)
N3 0.0266(19) 0.032(2) 0.0290(18) -0.0051(15) 0.0136(16) 0.0005(14)

loop_
_atom_type_symbol
_atom_type_description
_atom_type_scat_dispersion_real
_atom_type_scat_dispersion_imag
_atom_type_scat_source
C C 0.0033 0.0016 'International Tables Vol C Tables 4.2.6.8 and 6.1.1.4'
H H 0.0000 0.0000 'International Tables Vol C Tables 4.2.6.8 and 6.1.1.4'
N N 0.0061 0.0033 'International Tables Vol C Tables 4.2.6.8 and 6.1.1.4'
O O 0.0106 0.0060 'International Tables Vol C Tables 4.2.6.8 and 6.1.1.4'
Zn Zn 0.2839 1.4301 'International Tables Vol C Tables 4.2.6.8 and 6.1.1.4'
U U -9.6767 9.6646 'International Tables Vol C Tables 4.2.6.8 and 6.1.1.4'

loop_
_geom_angle_atom_site_label_1
_geom_angle_atom_site_label_2
_geom_angle_atom_site_label_3
_geom_angle
_geom_angle_site_symmetry_1
_geom_angle_site_symmetry_3
O2 U1 O1 178.08(12) . .
O2 U1 O3 90.59(12) . .
O1 U1 O3 91.12(11) . .
O2 U1 O6 90.04(10) . .
O1 U1 O6 89.44(9) . .
O3 U1 O6 78.89(8) . .
O2 U1 O8 92.98(10) . .
O1 U1 O8 88.21(10) . .
O3 U1 O8 78.27(8) . .
O6 U1 O8 156.98(8) . .
O2 U1 O7 89.21(11) . .
O1 U1 O7 89.91(10) . .
O3 U1 O7 144.09(8) . .
O6 U1 O7 137.02(8) . .
O8 U1 O7 65.89(8) . .
O2 U1 O5 88.96(11) . .
O1 U1 O5 89.14(10) . .
O3 U1 O5 144.92(8) . .
O6 U1 O5 66.04(8) . .
O8 U1 O5 136.78(8) . .
O7 U1 O5 70.98(8) . .
N1 Zn1 N1 97.44(16) . 2_755
N1 Zn1 N2 78.22(11) . .
N1 Zn1 N2 98.70(11) 2_755 .
N1 Zn1 N2 98.71(11) . 2_755
N1 Zn1 N2 78.21(11) 2_755 2_755
N2 Zn1 N2 175.41(16) . 2_755
N1 Zn1 N3 93.68(12) . 2_755
N1 Zn1 N3 165.22(12) 2_755 2_755
N2 Zn1 N3 93.05(11) . 2_755
N2 Zn1 N3 90.54(12) 2_755 2_755
N1 Zn1 N3 165.22(11) . .
N1 Zn1 N3 93.68(12) 2_755 .
N2 Zn1 N3 90.53(11) . .
N2 Zn1 N3 93.05(11) 2_755 .
N3 Zn1 N3 77.20(18) 2_755 .
C21 O3 U1 146.5(2) . .
C19 O5 U1 119.9(2) . .
C20 O6 U1 120.9(2) . .
C20 O7 U1 120.2(2) 4_545 .
C19 O8 U1 120.8(2) 4_545 .
N2 C1 C2 123.4(4) . .
C3 C2 C1 118.8(4) . .
C2 C3 C4 119.9(4) . .
C9 C4 C3 117.0(3) . .
C9 C4 C5 119.4(3) . .
C3 C4 C5 123.6(4) . .
C6 C5 C4 121.5(4) . .
C5 C6 C7 120.6(4) . .
C8 C7 C10 116.5(4) . .
C8 C7 C6 119.4(3) . .
C10 C7 C6 124.1(3) . .
N1 C8 C7 123.0(3) . .
N1 C8 C9 117.3(3) . .
C7 C8 C9 119.6(3) . .
N2 C9 C4 122.8(3) . .
N2 C9 C8 117.9(3) . .
C4 C9 C8 119.3(3) . .
C11 C10 C7 120.0(4) . .
C10 C11 C12 119.8(4) . .
N1 C12 C11 121.7(4) . .
N3 C13 C14 123.0(5) . .
C15 C14 C13 119.5(5) . .
C14 C15 C16 119.8(4) . .
C15 C16 C17 117.3(4) . .
C15 C16 C18 124.0(4) . .
C17 C16 C18 118.7(4) . .
N3 C17 C16 122.6(4) . .
N3 C17 C17 117.9(2) . 2_755
C16 C17 C17 119.5(3) . 2_755
C18 C18 C16 121.8(3) 2_755 .
O5 C19 O8 127.4(3) . 4
O5 C19 C20 116.9(3) . .
O8 C19 C20 115.7(3) 4 .
O7 C20 O6 126.5(3) 4 .
O7 C20 C19 117.3(3) 4 .
O6 C20 C19 116.2(3) . .
O4 C21 O3 123.1(3) . .
O4 C21 C22 121.1(3) . .
O3 C21 C22 115.8(3) . .
C23 C22 C27 118.9(4) . .
C23 C22 C21 123.2(3) . .
C27 C22 C21 118.0(3) . .
C22 C23 C24 120.2(4) . .
C25 C24 C23 120.2(4) . .
C26 C25 C24 119.8(4) . .
C25 C26 C27 119.7(4) . .
C26 C27 C22 121.3(4) . .
C12 N1 C8 119.0(3) . .
C12 N1 Zn1 127.8(3) . .
C8 N1 Zn1 113.2(2) . .
C1 N2 C9 118.1(3) . .
C1 N2 Zn1 130.0(3) . .
C9 N2 Zn1 111.6(2) . .
C13 N3 C17 117.8(4) . .
C13 N3 Zn1 128.7(3) . .
C17 N3 Zn1 113.5(2) . .

loop_
_geom_bond_atom_site_label_1
_geom_bond_atom_site_label_2
_geom_bond_distance
_geom_bond_site_symmetry_2
U1 O2 1.763(3) .
U1 O1 1.779(3) .
U1 O3 2.211(2) .
U1 O6 2.421(2) .
U1 O8 2.431(2) .
U1 O7 2.436(2) .
U1 O5 2.449(2) .
Zn1 N1 2.126(3) .
Zn1 N1 2.126(3) 2_755
Zn1 N2 2.161(3) .
Zn1 N2 2.161(3) 2_755
Zn1 N3 2.179(3) 2_755
Zn1 N3 2.179(3) .
O3 C21 1.306(4) .
O4 C21 1.212(4) .
O5 C19 1.248(4) .
O6 C20 1.260(4) .
O7 C20 1.241(4) 4_545
O8 C19 1.252(4) 4_545
C1 N2 1.319(4) .
C1 C2 1.398(5) .
C2 C3 1.368(5) .
C3 C4 1.409(5) .
C4 C9 1.406(5) .
C4 C5 1.420(5) .
C5 C6 1.349(5) .
C6 C7 1.437(5) .
C7 C8 1.396(5) .
C7 C10 1.409(5) .
C8 N1 1.357(4) .
C8 C9 1.445(5) .
C9 N2 1.361(4) .
C10 C11 1.356(6) .
C11 C12 1.398(5) .
C12 N1 1.318(4) .
C13 N3 1.322(5) .
C13 C14 1.389(6) .
C14 C15 1.364(7) .
C15 C16 1.391(6) .
C16 C17 1.406(6) .
C16 C18 1.433(6) .
C17 N3 1.365(5) .
C17 C17 1.441(8) 2_755
C18 C18 1.317(9) 2_755
C19 O8 1.252(4) 4
C19 C20 1.534(5) .
C20 O7 1.241(4) 4
C21 C22 1.511(5) .
C22 C23 1.370(5) .
C22 C27 1.384(5) .
C23 C24 1.392(6) .
C24 C25 1.379(6) .
C25 C26 1.374(6) .
C26 C27 1.375(5) .
